data_9015242
loop_
_publ_author_name
'Chukanov, N. V.'
'Britvin, S. N.'
'Van, K. V.'
'Mockel, S.'
'Zadov, A. E.'

_publ_section_title
;
 Kottenheimite, Ca3Si(OH)6(SO4)2*12H2O, a new member of the ettringite group
 from the Eifel area, Germany
 Rhineland-Palatinate, Germany
;
_journal_name_full 'The Canadian Mineralogist'
_journal_page_first 55
_journal_page_last 63
_journal_paper_doi 10.3749/canmin.50.1.55
_journal_volume 50
_journal_year 2012
_chemical_compound_source 'Bellerberg, near Kottenheim, Eastern Eifel area,'
_chemical_formula_sum 'Ca3 H30 O25.66 S1.82 Si'
_chemical_name_mineral Kottenheimite
_space_group_IT_number 176
_symmetry_space_group_name_Hall '-P 6c'
_symmetry_space_group_name_H-M 'P 63/m'
_cell_angle_alpha 90
_cell_angle_beta 90
_cell_angle_gamma 120
_cell_formula_units_Z 2
_cell_length_a 11.1548
_cell_length_b 11.1548
_cell_length_c 10.5702
_cell_volume 1139.036
_database_code_amcsd 0019043
_exptl_crystal_density_diffrn 1.888
_cod_original_formula_sum 'Ca3 Si S1.82 O25.66 H30'
_cod_database_code 9015242

loop_
_space_group_symop_operation_xyz
x,y,z
-x+y,-x,1/2-z
x-y,x,1/2+z
y,-x+y,-z
-y,x-y,z
x,y,1/2-z
-x,-y,1/2+z
x-y,x,-z
-x+y,-x,z
-y,x-y,1/2-z
y,-x+y,1/2+z
-x,-y,-z

loop_
_atom_site_label
_atom_site_fract_x
_atom_site_fract_y
_atom_site_fract_z
_atom_site_occupancy
_atom_site_U_iso_or_equiv
_atom_site_type_symbol
_atom_site_attached_hydrogens
Ca 0.19300 -0.01240 0.25000 1.00000 0.00177 Ca 0
Si 0.00000 0.00000 0.00000 1.00000 0.01393 Si 0
S 0.33333 0.66667 0.00000 0.91000 0.01013 S 0
Wat1 0.39000 0.23250 0.25000 1.00000 0.01393 O 2
Wat2 0.13700 -0.25400 0.25000 1.00000 0.01900 O 2
Wat3 0.33330 -0.01550 0.42570 1.00000 0.00760 O 2
O-H4 0.13530 0.12780 0.10300 1.00000 0.01267 O 1
O5 0.33333 0.66667 -0.13700 0.86000 0.10005 O 0
O6 0.19120 0.61330 0.03340 0.99000 0.06713 O 0

loop_
_cod_changelog_entry_id
_cod_changelog_entry_author
_cod_changelog_entry_date
_cod_changelog_entry_text
1
;cod-tools version 3.8.0
Id: cif_guess_AMCSD_atom_types 9574 2023-05-10 09:00:05Z saulius
;
2023-05-10T18:55:53+03:00
;Derived atom types and hydrogen counts
from atom names that follow the AMCSD naming convention
(Wat == water, O-H == hydroxyl).
;

loop_
_cod_related_entry_id
_cod_related_entry_database
_cod_related_entry_code
1 AMCSD 0019043
